data_2205601
loop_
_publ_author_name
'Yue, Guo-Ren'
'Shi, Yu-Zhen'
'Lin, Min'
'Feng, Lei'

_publ_section_title Bis{2-[3-(cyclohexylammonio)propyliminomethyl]phenolato}dithiocyanatocobalt(II)
_journal_issue 4
_journal_name_full 'Acta Crystallographica Section E'
_journal_page_first m720
_journal_page_last m721
_journal_paper_doi 10.1107/S1600536805008251
_journal_volume 61
_journal_year 2005
_chemical_formula_iupac '[Co (C16 H24 N2 O)2 (N C S)2]'
_chemical_formula_moiety 'C34 H48 Co N6 O2 S2'
_chemical_formula_sum 'C34 H48 Co N6 O2 S2'
_chemical_formula_weight 695.83
_chemical_name_systematic Bis{2-[3-(cyclohexylammonio)propyliminomethyl]phenolato}dithiocyanatocobalt(II)
_space_group_IT_number 14
_symmetry_cell_setting monoclinic
_symmetry_space_group_name_Hall '-P 2ybc'
_symmetry_space_group_name_H-M 'P 1 21/c 1'
_atom_sites_solution_hydrogens geom
_atom_sites_solution_primary direct
_atom_sites_solution_secondary difmap
_audit_creation_method SHELXL-97
_cell_angle_alpha 90.00
_cell_angle_beta 96.899(13)
_cell_angle_gamma 90.00
_cell_formula_units_Z 2
_cell_length_a 10.912(7)
_cell_length_b 7.797(5)
_cell_length_c 20.777(13)
_cell_measurement_reflns_used 755
_cell_measurement_temperature 298(2)
_cell_measurement_theta_max 23.413
_cell_measurement_theta_min 2.793
_cell_volume 1754.9(19)
_computing_cell_refinement SMART
_computing_data_collection 'SMART (Bruker, 1998)'
_computing_data_reduction 'SAINT (Bruker, 1998)'
_computing_molecular_graphics 'SHELXTL (Sheldrick, 1997)'
_computing_publication_material SHELXTL
_computing_structure_refinement 'SHELXL97 (Sheldrick, 1997)'
_computing_structure_solution 'SHELXS97 (Sheldrick, 1997)'
_diffrn_ambient_temperature 298(2)
_diffrn_measured_fraction_theta_full 0.962
_diffrn_measured_fraction_theta_max 0.962
_diffrn_measurement_device_type 'Bruker SMART CCD area-detector'
_diffrn_measurement_method \w
_diffrn_radiation_monochromator graphite
_diffrn_radiation_source 'fine-focus sealed tube'
_diffrn_radiation_type MoK\a
_diffrn_radiation_wavelength 0.71073
_diffrn_reflns_av_R_equivalents 0.1013
_diffrn_reflns_av_sigmaI/netI 0.1478
_diffrn_reflns_limit_h_max 12
_diffrn_reflns_limit_h_min -10
_diffrn_reflns_limit_k_max 7
_diffrn_reflns_limit_k_min -9
_diffrn_reflns_limit_l_max 24
_diffrn_reflns_limit_l_min -12
_diffrn_reflns_number 7131
_diffrn_reflns_theta_full 25.02
_diffrn_reflns_theta_max 25.02
_diffrn_reflns_theta_min 1.88
_diffrn_standards_decay_% 0
_diffrn_standards_number 0
_exptl_absorpt_coefficient_mu 0.647
_exptl_absorpt_correction_T_max 0.9322
_exptl_absorpt_correction_T_min 0.8346
_exptl_absorpt_correction_type multi-scan
_exptl_absorpt_process_details '(SADABS; Sheldrick, 1996)'
_exptl_crystal_colour brown
_exptl_crystal_density_diffrn 1.317
_exptl_crystal_density_method 'not measured'
_exptl_crystal_description block
_exptl_crystal_F_000 738
_exptl_crystal_size_max 0.29
_exptl_crystal_size_mid 0.17
_exptl_crystal_size_min 0.11
_refine_diff_density_max 0.542
_refine_diff_density_min -0.550
_refine_ls_extinction_method none
_refine_ls_goodness_of_fit_ref 0.844
_refine_ls_hydrogen_treatment constr
_refine_ls_matrix_type full
_refine_ls_number_parameters 205
_refine_ls_number_reflns 2975
_refine_ls_number_restraints 0
_refine_ls_restrained_S_all 0.844
_refine_ls_R_factor_all 0.1326
_refine_ls_R_factor_gt 0.0609
_refine_ls_shift/su_max 0.000
_refine_ls_shift/su_mean 0.000
_refine_ls_structure_factor_coef Fsqd
_refine_ls_weighting_details 'calc w = 1/[\s^2^(Fo^2^)+(0.0889P)^2^] where P = (Fo^2^+2Fc^2^)/3'
_refine_ls_weighting_scheme calc
_refine_ls_wR_factor_gt 0.1345
_refine_ls_wR_factor_ref 0.1920
_reflns_number_gt 1337
_reflns_number_total 2975
_reflns_threshold_expression I>2\s(I)
_cod_data_source_file su6180.cif
_cod_data_source_block I
_cod_depositor_comments
;
The following automatic conversions were performed:
'_symmetry_cell_setting' value 'Monoclinic' changed to 'monoclinic'
according to '/home/saulius/struct/CIF-dictionaries/cif_core.dic'
dictionary named 'cif_core.dic' version 2.4.1 from 2010-06-29.

Automatic conversion script
Id: cif_fix_enum 1527 2010-12-29 10:47:43Z saulius 

The following automatic conversions were performed:

'_symmetry_cell_setting' value 'Monoclinic' changed to 'monoclinic'
according to /home/saulius/struct/CIF-dictionaries/cif_core.dic
dictionary named 'cif_core.dic' version 2.4.1 from 2010-06-29.

Automatic conversion script
Id: cif_fix_values 1715 2011-07-08 13:25:40Z adriana 
;
_cod_original_sg_symbol_H-M 'P 21/c'
_cod_database_code 2205601
_cod_database_fobs_code 2205601

loop_
_symmetry_equiv_pos_as_xyz
'x, y, z'
'-x, y+1/2, -z+1/2'
'-x, -y, -z'
'x, -y-1/2, z-1/2'

loop_
_atom_site_label
_atom_site_fract_x
_atom_site_fract_y
_atom_site_fract_z
_atom_site_U_iso_or_equiv
_atom_site_adp_type
_atom_site_calc_flag
_atom_site_refinement_flags
_atom_site_occupancy
_atom_site_type_symbol
Co1 0.0000 0.5000 0.0000 0.0459(4) Uani d S 1 Co
N1 0.0966(4) 0.6469(7) 0.0733(3) 0.0546(14) Uani d . 1 N
N2 0.2901(4) 0.7563(6) -0.0521(2) 0.0529(13) Uani d . 1 N
H2A 0.2918 0.8703 -0.0586 0.064 Uiso calc R 1 H
H2B 0.2110 0.7221 -0.0604 0.064 Uiso calc R 1 H
N3 -0.1559(5) 0.6567(7) 0.0106(3) 0.0657(16) Uani d . 1 N
O1 -0.0528(3) 0.3418(5) 0.0693(2) 0.0579(11) Uani d . 1 O
S1 -0.32274(16) 0.8260(2) 0.08022(9) 0.0703(6) Uani d . 1 S
C1 0.1229(5) 0.5931(10) 0.1323(4) 0.0616(19) Uani d . 1 C
H1 0.1623 0.6711 0.1617 0.074 Uiso calc R 1 H
C2 0.0982(5) 0.4268(9) 0.1576(3) 0.0556(17) Uani d . 1 C
C3 0.0146(5) 0.3074(9) 0.1256(3) 0.0553(17) Uani d . 1 C
C4 0.0014(5) 0.1506(9) 0.1567(3) 0.0600(18) Uani d . 1 C
H4 -0.0517 0.0684 0.1365 0.072 Uiso calc R 1 H
C5 0.0638(6) 0.1150(11) 0.2158(4) 0.071(2) Uani d . 1 C
H5 0.0530 0.0094 0.2351 0.085 Uiso calc R 1 H
C6 0.1439(7) 0.2353(12) 0.2477(4) 0.078(2) Uani d . 1 C
H6 0.1859 0.2115 0.2883 0.094 Uiso calc R 1 H
C7 0.1591(6) 0.3860(11) 0.2186(3) 0.0664(19) Uani d . 1 C
H7 0.2124 0.4665 0.2398 0.080 Uiso calc R 1 H
C8 0.1342(6) 0.8239(9) 0.0603(3) 0.0641(19) Uani d . 1 C
H8A 0.1063 0.8997 0.0926 0.077 Uiso calc R 1 H
H8B 0.0944 0.8593 0.0182 0.077 Uiso calc R 1 H
C9 0.2738(6) 0.8425(9) 0.0616(3) 0.070(2) Uani d . 1 C
H9A 0.2918 0.9594 0.0497 0.084 Uiso calc R 1 H
H9B 0.3120 0.8242 0.1056 0.084 Uiso calc R 1 H
C10 0.3332(6) 0.7214(9) 0.0171(3) 0.0651(19) Uani d . 1 C
H10A 0.4222 0.7342 0.0246 0.078 Uiso calc R 1 H
H10B 0.3133 0.6040 0.0273 0.078 Uiso calc R 1 H
C11 0.3644(5) 0.6697(8) -0.1003(3) 0.0542(16) Uani d . 1 C
H11 0.3746 0.5484 -0.0884 0.065 Uiso calc R 1 H
C12 0.4911(6) 0.7513(11) -0.0965(4) 0.091(3) Uani d . 1 C
H12A 0.5349 0.7346 -0.0536 0.110 Uiso calc R 1 H
H12B 0.4826 0.8736 -0.1043 0.110 Uiso calc R 1 H
C13 0.5644(7) 0.6704(13) -0.1472(4) 0.107(3) Uani d . 1 C
H13A 0.6432 0.7284 -0.1463 0.128 Uiso calc R 1 H
H13B 0.5805 0.5510 -0.1363 0.128 Uiso calc R 1 H
C14 0.4983(7) 0.6813(10) -0.2128(4) 0.089(2) Uani d . 1 C
H14A 0.5455 0.6227 -0.2429 0.107 Uiso calc R 1 H
H14B 0.4905 0.8007 -0.2258 0.107 Uiso calc R 1 H
C15 0.3729(7) 0.6029(12) -0.2162(4) 0.094(3) Uani d . 1 C
H15A 0.3811 0.4803 -0.2088 0.113 Uiso calc R 1 H
H15B 0.3294 0.6201 -0.2592 0.113 Uiso calc R 1 H
C16 0.2984(6) 0.6803(11) -0.1664(3) 0.080(2) Uani d . 1 C
H16A 0.2810 0.7996 -0.1772 0.096 Uiso calc R 1 H
H16B 0.2202 0.6204 -0.1678 0.096 Uiso calc R 1 H
C17 -0.2235(6) 0.7286(8) 0.0390(3) 0.0512(16) Uani d . 1 C

loop_
_atom_site_aniso_label
_atom_site_aniso_U_11
_atom_site_aniso_U_22
_atom_site_aniso_U_33
_atom_site_aniso_U_12
_atom_site_aniso_U_13
_atom_site_aniso_U_23
Co1 0.0364(7) 0.0519(8) 0.0518(7) -0.0032(5) 0.0147(5) -0.0059(6)
N1 0.042(3) 0.060(4) 0.065(4) -0.004(2) 0.020(3) -0.013(3)
N2 0.043(3) 0.050(3) 0.066(4) -0.005(2) 0.009(3) -0.007(3)
N3 0.051(4) 0.066(4) 0.081(4) 0.006(3) 0.012(3) -0.011(3)
O1 0.049(3) 0.065(3) 0.060(3) -0.014(2) 0.009(2) -0.002(2)
S1 0.0655(12) 0.0556(12) 0.0944(14) 0.0041(8) 0.0283(10) -0.0034(10)
C1 0.046(4) 0.083(6) 0.057(5) -0.001(4) 0.009(3) -0.028(4)
C2 0.042(4) 0.066(5) 0.062(5) -0.005(3) 0.017(3) -0.014(4)
C3 0.035(4) 0.072(5) 0.063(4) 0.009(3) 0.022(3) -0.010(4)
C4 0.046(4) 0.060(5) 0.076(5) 0.006(3) 0.020(4) 0.003(4)
C5 0.059(5) 0.083(6) 0.073(5) 0.015(4) 0.023(4) 0.018(4)
C6 0.067(5) 0.098(7) 0.071(5) 0.018(5) 0.014(4) 0.005(5)
C7 0.047(4) 0.093(6) 0.059(5) 0.005(4) 0.006(3) -0.012(4)
C8 0.071(5) 0.056(5) 0.069(5) -0.002(3) 0.024(4) -0.016(4)
C9 0.075(5) 0.064(5) 0.074(5) -0.023(4) 0.020(4) -0.008(4)
C10 0.050(4) 0.080(5) 0.065(5) -0.009(3) 0.007(3) -0.001(4)
C11 0.047(4) 0.046(4) 0.073(5) 0.003(3) 0.022(3) -0.001(3)
C12 0.043(4) 0.136(8) 0.097(6) -0.007(4) 0.018(4) -0.031(5)
C13 0.052(5) 0.158(9) 0.116(7) -0.012(5) 0.032(5) -0.042(7)
C14 0.082(6) 0.080(6) 0.113(7) -0.011(4) 0.046(5) -0.005(5)
C15 0.069(5) 0.132(8) 0.084(6) 0.006(5) 0.021(4) -0.027(5)
C16 0.058(5) 0.115(7) 0.071(5) 0.010(4) 0.021(4) -0.013(5)
C17 0.058(4) 0.038(4) 0.058(4) -0.003(3) 0.004(3) 0.000(3)

loop_
_atom_type_symbol
_atom_type_description
_atom_type_scat_dispersion_real
_atom_type_scat_dispersion_imag
_atom_type_scat_source
Co Co 0.3494 0.9721 'International Tables Vol C Tables 4.2.6.8 and 6.1.1.4'
N N 0.0061 0.0033 'International Tables Vol C Tables 4.2.6.8 and 6.1.1.4'
H H 0.0000 0.0000 'International Tables Vol C Tables 4.2.6.8 and 6.1.1.4'
O O 0.0106 0.0060 'International Tables Vol C Tables 4.2.6.8 and 6.1.1.4'
S S 0.1246 0.1234 'International Tables Vol C Tables 4.2.6.8 and 6.1.1.4'
C C 0.0033 0.0016 'International Tables Vol C Tables 4.2.6.8 and 6.1.1.4'

loop_
_geom_angle_atom_site_label_1
_geom_angle_atom_site_label_2
_geom_angle_atom_site_label_3
_geom_angle_site_symmetry_1
_geom_angle_site_symmetry_3
_geom_angle
_geom_angle_publ_flag
O1 Co1 O1 . 3_565 180.0(2) y
O1 Co1 N1 . 3_565 91.3(2) y
O1 Co1 N1 3_565 3_565 88.7(2) ?
O1 Co1 N1 . . 88.7(2) y
O1 Co1 N1 3_565 . 91.3(2) ?
N1 Co1 N1 3_565 . 180.0(2) y
O1 Co1 N3 . 3_565 91.3(2) y
O1 Co1 N3 3_565 3_565 88.7(2) ?
N1 Co1 N3 3_565 3_565 87.1(2) ?
N1 Co1 N3 . 3_565 92.9(2) y
O1 Co1 N3 . . 88.7(2) y
O1 Co1 N3 3_565 . 91.3(2) ?
N1 Co1 N3 3_565 . 92.9(2) ?
N1 Co1 N3 . . 87.1(2) y
N3 Co1 N3 3_565 . 180.0(3) y
C1 N1 C8 . . 116.2(6) ?
C1 N1 Co1 . . 123.2(5) ?
C8 N1 Co1 . . 120.5(4) ?
C10 N2 C11 . . 115.1(5) ?
C10 N2 H2A . . 108.5 ?
C11 N2 H2A . . 108.5 ?
C10 N2 H2B . . 108.5 ?
C11 N2 H2B . . 108.5 ?
H2A N2 H2B . . 107.5 ?
C17 N3 Co1 . . 155.2(5) ?
C3 O1 Co1 . . 124.8(4) ?
N1 C1 C2 . . 127.5(6) ?
N1 C1 H1 . . 116.3 ?
C2 C1 H1 . . 116.3 ?
C7 C2 C3 . . 119.2(7) ?
C7 C2 C1 . . 116.6(6) ?
C3 C2 C1 . . 124.1(6) ?
O1 C3 C4 . . 120.4(6) ?
O1 C3 C2 . . 122.6(7) ?
C4 C3 C2 . . 117.0(6) ?
C5 C4 C3 . . 121.9(7) ?
C5 C4 H4 . . 119.1 ?
C3 C4 H4 . . 119.1 ?
C4 C5 C6 . . 120.6(7) ?
C4 C5 H5 . . 119.7 ?
C6 C5 H5 . . 119.7 ?
C7 C6 C5 . . 118.7(7) ?
C7 C6 H6 . . 120.7 ?
C5 C6 H6 . . 120.7 ?
C6 C7 C2 . . 122.5(7) ?
C6 C7 H7 . . 118.7 ?
C2 C7 H7 . . 118.7 ?
N1 C8 C9 . . 112.6(5) ?
N1 C8 H8A . . 109.1 ?
C9 C8 H8A . . 109.1 ?
N1 C8 H8B . . 109.1 ?
C9 C8 H8B . . 109.1 ?
H8A C8 H8B . . 107.8 ?
C10 C9 C8 . . 115.4(5) ?
C10 C9 H9A . . 108.4 ?
C8 C9 H9A . . 108.4 ?
C10 C9 H9B . . 108.4 ?
C8 C9 H9B . . 108.4 ?
H9A C9 H9B . . 107.5 ?
N2 C10 C9 . . 111.5(6) ?
N2 C10 H10A . . 109.3 ?
C9 C10 H10A . . 109.3 ?
N2 C10 H10B . . 109.3 ?
C9 C10 H10B . . 109.3 ?
H10A C10 H10B . . 108.0 ?
C16 C11 C12 . . 111.4(6) ?
C16 C11 N2 . . 110.4(5) ?
C12 C11 N2 . . 109.6(5) ?
C16 C11 H11 . . 108.5 ?
C12 C11 H11 . . 108.5 ?
N2 C11 H11 . . 108.5 ?
C11 C12 C13 . . 109.9(6) ?
C11 C12 H12A . . 109.7 ?
C13 C12 H12A . . 109.7 ?
C11 C12 H12B . . 109.7 ?
C13 C12 H12B . . 109.7 ?
H12A C12 H12B . . 108.2 ?
C14 C13 C12 . . 112.1(7) ?
C14 C13 H13A . . 109.2 ?
C12 C13 H13A . . 109.2 ?
C14 C13 H13B . . 109.2 ?
C12 C13 H13B . . 109.2 ?
H13A C13 H13B . . 107.9 ?
C13 C14 C15 . . 111.4(7) ?
C13 C14 H14A . . 109.3 ?
C15 C14 H14A . . 109.3 ?
C13 C14 H14B . . 109.3 ?
C15 C14 H14B . . 109.3 ?
H14A C14 H14B . . 108.0 ?
C14 C15 C16 . . 111.6(6) ?
C14 C15 H15A . . 109.3 ?
C16 C15 H15A . . 109.3 ?
C14 C15 H15B . . 109.3 ?
C16 C15 H15B . . 109.3 ?
H15A C15 H15B . . 108.0 ?
C11 C16 C15 . . 111.8(6) ?
C11 C16 H16A . . 109.3 ?
C15 C16 H16A . . 109.3 ?
C11 C16 H16B . . 109.3 ?
C15 C16 H16B . . 109.3 ?
H16A C16 H16B . . 107.9 ?
N3 C17 S1 . . 178.1(6) ?

loop_
_geom_bond_atom_site_label_1
_geom_bond_atom_site_label_2
_geom_bond_site_symmetry_2
_geom_bond_distance
_geom_bond_publ_flag
Co1 O1 . 2.031(4) y
Co1 O1 3_565 2.031(4) ?
Co1 N1 3_565 2.087(5) ?
Co1 N1 . 2.087(5) y
Co1 N3 3_565 2.127(6) ?
Co1 N3 . 2.127(6) y
N1 C1 . 1.296(8) ?
N1 C8 . 1.474(8) ?
N2 C10 . 1.485(7) ?
N2 C11 . 1.519(7) ?
N2 H2A . 0.9000 ?
N2 H2B . 0.9000 ?
N3 C17 . 1.144(7) ?
O1 C3 . 1.331(7) ?
S1 C17 . 1.645(7) ?
C1 C2 . 1.437(9) ?
C1 H1 . 0.9300 ?
C2 C7 . 1.395(9) ?
C2 C3 . 1.413(8) ?
C3 C4 . 1.400(9) ?
C4 C5 . 1.359(9) ?
C4 H4 . 0.9300 ?
C5 C6 . 1.394(10) ?
C5 H5 . 0.9300 ?
C6 C7 . 1.341(9) ?
C6 H6 . 0.9300 ?
C7 H7 . 0.9300 ?
C8 C9 . 1.527(9) ?
C8 H8A . 0.9700 ?
C8 H8B . 0.9700 ?
C9 C10 . 1.519(9) ?
C9 H9A . 0.9700 ?
C9 H9B . 0.9700 ?
C10 H10A . 0.9700 ?
C10 H10B . 0.9700 ?
C11 C16 . 1.475(8) ?
C11 C12 . 1.515(8) ?
C11 H11 . 0.9800 ?
C12 C13 . 1.533(10) ?
C12 H12A . 0.9700 ?
C12 H12B . 0.9700 ?
C13 C14 . 1.466(10) ?
C13 H13A . 0.9700 ?
C13 H13B . 0.9700 ?
C14 C15 . 1.492(9) ?
C14 H14A . 0.9700 ?
C14 H14B . 0.9700 ?
C15 C16 . 1.516(9) ?
C15 H15A . 0.9700 ?
C15 H15B . 0.9700 ?
C16 H16A . 0.9700 ?
C16 H16B . 0.9700 ?

loop_
_geom_hbond_atom_site_label_D
_geom_hbond_atom_site_label_H
_geom_hbond_atom_site_label_A
_geom_hbond_site_symmetry_A
_geom_hbond_distance_DH
_geom_hbond_distance_HA
_geom_hbond_distance_DA
_geom_hbond_angle_DHA
N2 H2B O1 3_565 0.90 1.78 2.682(6) 175
N2 H2A S1 3_575 0.90 2.44 3.336(6) 173
